data_7238247
loop_
_publ_author_name
'Zhang, Chun'
'Chen, Chuan-Feng'

_publ_section_title
;
 Synthesis and analysis of hydroxyl substituted triptycene adducts: the
 competitive recognition between the hydroxyl substituted triptycenes with
 4, 4&#x2032;-bipyridine and solvent molecules
;
_journal_issue 10
_journal_name_full CrystEngComm
_journal_page_first 3255
_journal_paper_doi 10.1039/c002943b
_journal_volume 12
_journal_year 2010
_chemical_formula_sum 'C58 H46 N3 O5'
_chemical_formula_weight 864.98
_space_group_IT_number 14
_space_group_name_Hall '-P 2ybc'
_space_group_name_H-M_alt 'P 1 21/c 1'
_symmetry_cell_setting monoclinic
_symmetry_space_group_name_H-M 'P 1 21/c 1'
_atom_sites_solution_hydrogens geom
_atom_sites_solution_primary direct
_atom_sites_solution_secondary difmap
_audit_creation_method SHELXL-97
_cell_angle_alpha 90.00
_cell_angle_beta 109.128(5)
_cell_angle_gamma 90.00
_cell_formula_units_Z 4
_cell_length_a 22.069(7)
_cell_length_b 8.189(3)
_cell_length_c 28.795(9)
_cell_measurement_reflns_used 6453
_cell_measurement_temperature 294(2)
_cell_measurement_theta_max 24.48
_cell_measurement_theta_min 2.60
_cell_volume 4917(3)
_computing_cell_refinement 'Bruker SMART'
_computing_data_collection 'Bruker SMART'
_computing_data_reduction 'Bruker SAINT'
_computing_molecular_graphics 'Bruker SHELXTL'
_computing_publication_material 'Bruker SHELXTL'
_computing_structure_refinement 'SHELXL-97 (Sheldrick, 1997)'
_computing_structure_solution 'SHELXS-97 (Sheldrick, 1990)'
_diffrn_ambient_temperature 294(2)
_diffrn_measured_fraction_theta_full 0.987
_diffrn_measured_fraction_theta_max 0.987
_diffrn_measurement_device_type 'CCD area detector'
_diffrn_measurement_method 'phi and omega scans'
_diffrn_radiation_monochromator graphite
_diffrn_radiation_source 'fine-focus sealed tube'
_diffrn_radiation_type MoK\a
_diffrn_radiation_wavelength 0.71073
_diffrn_reflns_av_R_equivalents 0.0435
_diffrn_reflns_av_sigmaI/netI 0.0511
_diffrn_reflns_limit_h_max 26
_diffrn_reflns_limit_h_min -25
_diffrn_reflns_limit_k_max 9
_diffrn_reflns_limit_k_min -7
_diffrn_reflns_limit_l_max 33
_diffrn_reflns_limit_l_min -34
_diffrn_reflns_number 24130
_diffrn_reflns_theta_full 25.02
_diffrn_reflns_theta_max 25.02
_diffrn_reflns_theta_min 2.60
_exptl_absorpt_coefficient_mu 0.075
_exptl_absorpt_correction_T_max 0.9852
_exptl_absorpt_correction_T_min 0.9823
_exptl_absorpt_correction_type multi-scan
_exptl_absorpt_process_details sadabs
_exptl_crystal_density_diffrn 1.169
_exptl_crystal_density_meas ?
_exptl_crystal_density_method 'not measured'
_exptl_crystal_F_000 1820
_exptl_crystal_size_max 0.24
_exptl_crystal_size_mid 0.22
_exptl_crystal_size_min 0.20
_refine_diff_density_max 0.471
_refine_diff_density_min -0.293
_refine_diff_density_rms 0.059
_refine_ls_extinction_method none
_refine_ls_goodness_of_fit_ref 1.038
_refine_ls_hydrogen_treatment constr
_refine_ls_matrix_type full
_refine_ls_number_parameters 655
_refine_ls_number_reflns 8563
_refine_ls_number_restraints 90
_refine_ls_restrained_S_all 1.052
_refine_ls_R_factor_all 0.1178
_refine_ls_R_factor_gt 0.0672
_refine_ls_shift/su_max 0.003
_refine_ls_shift/su_mean 0.000
_refine_ls_structure_factor_coef Fsqd
_refine_ls_weighting_details 'calc w=1/[\s^2^(Fo^2^)+(0.1128P)^2^+1.5277P] where P=(Fo^2^+2Fc^2^)/3'
_refine_ls_weighting_scheme calc
_refine_ls_wR_factor_gt 0.1726
_refine_ls_wR_factor_ref 0.2138
_reflns_number_gt 5052
_reflns_number_total 8563
_reflns_threshold_expression >2sigma(I)
_cod_data_source_file c002943b.txt
_cod_data_source_block 61225d
_cod_depositor_comments
;
The following automatic conversions were performed:

data item '_symmetry_cell_setting' value 'Monoclinic' was changed to
'monoclinic' in accordance with the
/home/saulius/struct/COD-crude-data/automatic-downloads/DataCite-retrospective/RSC/depositions/lib/dictionaries/cif_core.dic
dictionary named 'cif_core.dic' version 2.4.2 last updated on
2011-04-26.

data item '_exptl_crystal_density_meas' value 'NONE' was changed to
'?' -- the value is perceived as not measured.

Automatic conversion script
Id: cif_fix_values 6909 2019-04-08 15:41:33Z antanas 
;
_cod_original_sg_symbol_H-M P2(1)/c
_cod_database_code 7238247

loop_
_symmetry_equiv_pos_as_xyz
'x, y, z'
'-x, y+1/2, -z+1/2'
'-x, -y, -z'
'x, -y-1/2, z-1/2'

loop_
_atom_site_label
_atom_site_type_symbol
_atom_site_fract_x
_atom_site_fract_y
_atom_site_fract_z
_atom_site_U_iso_or_equiv
_atom_site_adp_type
_atom_site_occupancy
_atom_site_symmetry_multiplicity
_atom_site_calc_flag
_atom_site_refinement_flags
O1 O 0.23518(13) -0.2351(3) 0.47667(9) 0.0654(7) Uani 1 1 d .
H1 H 0.2503 -0.3255 0.4750 0.098 Uiso 1 1 calc R
O2 O -0.07801(14) 0.3906(4) 0.37270(12) 0.0866(9) Uani 1 1 d .
H2 H -0.0552 0.4579 0.3916 0.130 Uiso 1 1 calc R
O3 O 0.67910(14) 0.9048(3) 0.37837(8) 0.0696(7) Uani 1 1 d .
H3 H 0.6983 0.9791 0.3702 0.104 Uiso 1 1 calc R
O4 O 0.45190(11) 1.0244(3) 0.06308(8) 0.0566(6) Uani 1 1 d .
H4 H 0.4812 1.0864 0.0634 0.085 Uiso 1 1 calc R
N1 N 0.46577(14) -0.2462(3) 0.44902(10) 0.0543(7) Uani 1 1 d .
N2 N 0.28503(14) 0.4435(4) 0.47766(11) 0.0601(8) Uani 1 1 d .
C1 C 0.19004(15) -0.0189(4) 0.42133(12) 0.0481(8) Uani 1 1 d .
H1A H 0.2110 0.0554 0.4457 0.058 Uiso 1 1 calc R
C2 C 0.19730(16) -0.1864(4) 0.43030(12) 0.0507(8) Uani 1 1 d .
C3 C 0.16611(17) -0.2961(4) 0.39393(14) 0.0569(9) Uani 1 1 d .
H3A H 0.1706 -0.4076 0.4003 0.068 Uiso 1 1 calc R
C4 C 0.12812(17) -0.2419(4) 0.34803(14) 0.0574(9) Uani 1 1 d .
H4A H 0.1079 -0.3169 0.3236 0.069 Uiso 1 1 calc R
C5 C 0.12026(15) -0.0761(4) 0.33857(12) 0.0491(8) Uani 1 1 d .
C6 C 0.15114(15) 0.0359(4) 0.37557(11) 0.0449(7) Uani 1 1 d .
C7 C 0.13341(15) 0.2135(4) 0.36074(11) 0.0462(8) Uani 1 1 d .
H7 H 0.1548 0.2912 0.3869 0.055 Uiso 1 1 calc R
C8 C 0.06023(15) 0.2200(4) 0.34616(12) 0.0468(8) Uani 1 1 d .
C9 C 0.02509(17) 0.3173(4) 0.36666(13) 0.0537(9) Uani 1 1 d .
H9 H 0.0454 0.3950 0.3902 0.064 Uiso 1 1 calc R
C10 C -0.04123(18) 0.2987(4) 0.35199(14) 0.0596(9) Uani 1 1 d .
C11 C -0.07160(18) 0.1865(5) 0.31620(15) 0.0663(10) Uani 1 1 d .
H11 H -0.1159 0.1748 0.3066 0.080 Uiso 1 1 calc R
C12 C -0.03633(18) 0.0908(4) 0.29449(14) 0.0617(10) Uani 1 1 d .
H12 H -0.0571 0.0162 0.2701 0.074 Uiso 1 1 calc R
C13 C 0.03007(16) 0.1068(4) 0.30929(13) 0.0519(8) Uani 1 1 d .
C14 C 0.07694(17) 0.0071(4) 0.29195(12) 0.0548(9) Uani 1 1 d .
H14 H 0.0555 -0.0705 0.2658 0.066 Uiso 1 1 calc R
C15 C 0.11893(17) 0.1312(4) 0.27645(12) 0.0539(9) Uani 1 1 d .
C16 C 0.1280(2) 0.1439(5) 0.23156(14) 0.0704(11) Uani 1 1 d .
H16 H 0.1087 0.0696 0.2067 0.084 Uiso 1 1 calc R
C17 C 0.1664(2) 0.2692(6) 0.22356(17) 0.0779(12) Uani 1 1 d .
H17 H 0.1729 0.2768 0.1933 0.093 Uiso 1 1 calc R
C18 C 0.19463(19) 0.3807(5) 0.25944(16) 0.0678(10) Uani 1 1 d .
H18 H 0.2194 0.4646 0.2534 0.081 Uiso 1 1 calc R
C19 C 0.18605(16) 0.3679(4) 0.30488(14) 0.0563(9) Uani 1 1 d .
H19 H 0.2056 0.4428 0.3295 0.068 Uiso 1 1 calc R
C20 C 0.14852(16) 0.2438(4) 0.31373(12) 0.0496(8) Uani 1 1 d .
C21 C 0.65364(15) 0.8416(4) 0.29196(11) 0.0440(7) Uani 1 1 d .
H21 H 0.6827 0.9189 0.2884 0.053 Uiso 1 1 calc R
C22 C 0.64491(16) 0.8175(4) 0.33771(11) 0.0459(8) Uani 1 1 d .
C23 C 0.60143(17) 0.7028(4) 0.34279(12) 0.0529(9) Uani 1 1 d .
H23 H 0.5959 0.6882 0.3732 0.064 Uiso 1 1 calc R
C24 C 0.56589(16) 0.6091(4) 0.30272(12) 0.0503(8) Uani 1 1 d .
H24 H 0.5368 0.5319 0.3063 0.060 Uiso 1 1 calc R
C25 C 0.57408(15) 0.6315(4) 0.25737(11) 0.0422(7) Uani 1 1 d .
C26 C 0.61819(14) 0.7481(3) 0.25249(11) 0.0402(7) Uani 1 1 d .
C27 C 0.62416(14) 0.7512(3) 0.20109(10) 0.0383(7) Uani 1 1 d .
H27 H 0.6553 0.8320 0.1978 0.046 Uiso 1 1 calc R
C28 C 0.55602(14) 0.7805(3) 0.16519(10) 0.0380(7) Uani 1 1 d .
C29 C 0.53760(14) 0.9023(3) 0.13006(10) 0.0382(7) Uani 1 1 d .
H29 H 0.5673 0.9794 0.1274 0.046 Uiso 1 1 calc R
C30 C 0.47410(15) 0.9090(4) 0.09851(11) 0.0413(7) Uani 1 1 d .
C31 C 0.43077(16) 0.7922(4) 0.10349(12) 0.0509(8) Uani 1 1 d .
H31 H 0.3885 0.7958 0.0827 0.061 Uiso 1 1 calc R
C32 C 0.44949(15) 0.6707(4) 0.13895(12) 0.0476(8) Uani 1 1 d .
H32 H 0.4198 0.5940 0.1418 0.057 Uiso 1 1 calc R
C33 C 0.51257(15) 0.6636(4) 0.17023(11) 0.0422(7) Uani 1 1 d .
C34 C 0.54197(15) 0.5372(4) 0.20977(11) 0.0447(8) Uani 1 1 d .
H34 H 0.5107 0.4568 0.2130 0.054 Uiso 1 1 calc R
C35 C 0.59727(15) 0.4596(4) 0.19659(11) 0.0429(7) Uani 1 1 d .
C36 C 0.60751(18) 0.2958(4) 0.19021(12) 0.0554(9) Uani 1 1 d .
H36 H 0.5791 0.2177 0.1944 0.066 Uiso 1 1 calc R
C37 C 0.66037(18) 0.2488(4) 0.17758(14) 0.0625(10) Uani 1 1 d .
H37 H 0.6669 0.1386 0.1730 0.075 Uiso 1 1 calc R
C38 C 0.70317(18) 0.3614(4) 0.17173(14) 0.0603(9) Uani 1 1 d .
H38 H 0.7381 0.3276 0.1629 0.072 Uiso 1 1 calc R
C39 C 0.69429(15) 0.5271(4) 0.17905(11) 0.0477(8) Uani 1 1 d .
H39 H 0.7236 0.6039 0.1757 0.057 Uiso 1 1 calc R
C40 C 0.64132(14) 0.5759(3) 0.19139(10) 0.0396(7) Uani 1 1 d .
C41 C 0.47502(17) -0.0977(4) 0.43336(12) 0.0530(8) Uani 1 1 d .
H41 H 0.5059 -0.0859 0.4180 0.064 Uiso 1 1 calc R
C42 C 0.44154(16) 0.0386(4) 0.43856(11) 0.0486(8) Uani 1 1 d .
H42 H 0.4500 0.1390 0.4269 0.058 Uiso 1 1 calc R
C43 C 0.39500(15) 0.0264(4) 0.46133(10) 0.0415(7) Uani 1 1 d .
C44 C 0.38504(17) -0.1286(4) 0.47807(12) 0.0525(8) Uani 1 1 d .
H44 H 0.3543 -0.1438 0.4933 0.063 Uiso 1 1 calc R
C45 C 0.42139(18) -0.2587(4) 0.47166(13) 0.0560(9) Uani 1 1 d .
H45 H 0.4148 -0.3604 0.4836 0.067 Uiso 1 1 calc R
C46 C 0.35723(15) 0.1701(4) 0.46750(11) 0.0430(7) Uani 1 1 d .
C47 C 0.33601(16) 0.1885(4) 0.50770(12) 0.0507(8) Uani 1 1 d .
H47 H 0.3455 0.1093 0.5322 0.061 Uiso 1 1 calc R
C48 C 0.30079(17) 0.3250(5) 0.51110(13) 0.0587(9) Uani 1 1 d .
H48 H 0.2873 0.3345 0.5384 0.070 Uiso 1 1 calc R
C49 C 0.30561(18) 0.4267(4) 0.43917(14) 0.0611(9) Uani 1 1 d .
H49 H 0.2954 0.5081 0.4153 0.073 Uiso 1 1 calc R
C50 C 0.34115(17) 0.2956(4) 0.43285(12) 0.0535(9) Uani 1 1 d .
H50 H 0.3545 0.2907 0.4054 0.064 Uiso 1 1 calc R
N3 N 1.0057(3) 0.1438(7) 0.0743(3) 0.0574(16) Uani 0.50 1 d PU
N4 N 0.8289(4) 0.7907(13) -0.0702(4) 0.099(3) Uani 0.50 1 d PU
C51 C 0.9732(6) 0.1230(10) 0.0376(5) 0.089(3) Uani 0.50 1 d PU
H51 H 0.9701 0.0151 0.0270 0.107 Uiso 0.50 1 calc PR
C52 C 0.9315(4) 0.2446(11) 0.0003(3) 0.083(3) Uani 0.50 1 d PU
H52 H 0.9068 0.2148 -0.0314 0.100 Uiso 0.50 1 calc PR
C53 C 0.9338(3) 0.4003(8) 0.0176(2) 0.0419(15) Uani 0.50 1 d PU
C54 C 0.9718(3) 0.4210(8) 0.0664(2) 0.0463(15) Uani 0.50 1 d PU
H54 H 0.9741 0.5237 0.0807 0.056 Uiso 0.50 1 calc PR
C55 C 1.0049(3) 0.2979(8) 0.0935(3) 0.0521(16) Uani 0.50 1 d PU
H55 H 1.0283 0.3167 0.1264 0.063 Uiso 0.50 1 calc PR
C56 C 0.8973(3) 0.5377(9) -0.0123(2) 0.0487(16) Uani 0.50 1 d PU
C57 C 0.8663(4) 0.5165(13) -0.0623(3) 0.088(3) Uani 0.50 1 d PU
H57 H 0.8668 0.4171 -0.0777 0.106 Uiso 0.50 1 calc PR
C58 C 0.8338(5) 0.6550(18) -0.0885(4) 0.101(3) Uani 0.50 1 d PU
H58 H 0.8145 0.6438 -0.1222 0.121 Uiso 0.50 1 calc PR
C59 C 0.8550(5) 0.8128(13) -0.0220(4) 0.099(3) Uani 0.50 1 d PU
H59 H 0.8500 0.9114 -0.0077 0.119 Uiso 0.50 1 calc PR
C60 C 0.8906(4) 0.6842(11) 0.0070(3) 0.079(2) Uani 0.50 1 d PU
H60 H 0.9101 0.7010 0.0405 0.095 Uiso 0.50 1 calc PR
O5 O 0.2518(2) 0.6435(4) 0.15721(13) 0.1192(13) Uani 1 1 d .
C61 C 0.2487(3) 0.9101(7) 0.1867(2) 0.1206(19) Uani 1 1 d U
H61A H 0.2440 0.8538 0.2145 0.181 Uiso 1 1 calc R
H61B H 0.2119 0.9780 0.1722 0.181 Uiso 1 1 calc R
H61C H 0.2866 0.9767 0.1971 0.181 Uiso 1 1 calc R
C62 C 0.2543(2) 0.7902(5) 0.15018(16) 0.0745(12) Uani 1 1 d U
C63 C 0.2606(4) 0.8563(9) 0.1052(2) 0.148(2) Uani 1 1 d U
H63A H 0.3015 0.9093 0.1124 0.222 Uiso 1 1 calc R
H63B H 0.2270 0.9339 0.0912 0.222 Uiso 1 1 calc R
H63C H 0.2576 0.7692 0.0822 0.222 Uiso 1 1 calc R

loop_
_atom_site_aniso_label
_atom_site_aniso_U_11
_atom_site_aniso_U_22
_atom_site_aniso_U_33
_atom_site_aniso_U_23
_atom_site_aniso_U_13
_atom_site_aniso_U_12
O1 0.0727(18) 0.0590(16) 0.0586(15) 0.0045(12) 0.0134(13) 0.0132(13)
O2 0.0724(19) 0.092(2) 0.103(2) 0.0069(17) 0.0388(18) 0.0206(16)
O3 0.083(2) 0.0754(18) 0.0484(15) -0.0086(13) 0.0183(14) -0.0028(14)
O4 0.0584(15) 0.0491(14) 0.0562(14) 0.0057(12) 0.0105(12) 0.0015(11)
N1 0.0664(19) 0.0458(17) 0.0455(16) -0.0026(13) 0.0110(15) 0.0031(13)
N2 0.0596(19) 0.0575(18) 0.0588(19) 0.0011(16) 0.0134(16) 0.0075(14)
C1 0.0447(19) 0.0420(18) 0.053(2) -0.0074(15) 0.0102(16) 0.0017(14)
C2 0.0485(19) 0.049(2) 0.052(2) 0.0002(17) 0.0138(16) 0.0076(15)
C3 0.064(2) 0.0381(18) 0.067(2) -0.0016(17) 0.0185(19) 0.0071(16)
C4 0.058(2) 0.0408(19) 0.066(2) -0.0154(17) 0.0107(19) 0.0006(16)
C5 0.0489(19) 0.0415(18) 0.051(2) -0.0100(15) 0.0086(16) 0.0014(14)
C6 0.0436(18) 0.0382(17) 0.0493(19) -0.0047(15) 0.0104(15) -0.0007(13)
C7 0.0484(19) 0.0389(17) 0.0463(18) -0.0084(14) 0.0086(15) -0.0009(14)
C8 0.0490(19) 0.0375(17) 0.0500(19) 0.0007(15) 0.0110(16) 0.0034(14)
C9 0.057(2) 0.0420(18) 0.060(2) 0.0007(16) 0.0169(18) 0.0046(15)
C10 0.054(2) 0.057(2) 0.072(2) 0.015(2) 0.027(2) 0.0155(18)
C11 0.044(2) 0.061(2) 0.085(3) 0.016(2) 0.009(2) 0.0045(18)
C12 0.055(2) 0.052(2) 0.066(2) 0.0057(18) 0.0027(19) -0.0049(17)
C13 0.047(2) 0.0448(19) 0.057(2) -0.0007(16) 0.0069(17) 0.0017(15)
C14 0.059(2) 0.0427(18) 0.053(2) -0.0116(16) 0.0042(17) 0.0012(16)
C15 0.057(2) 0.050(2) 0.051(2) -0.0042(17) 0.0130(17) 0.0139(16)
C16 0.081(3) 0.072(3) 0.055(2) -0.004(2) 0.018(2) 0.019(2)
C17 0.082(3) 0.092(3) 0.068(3) 0.019(3) 0.036(2) 0.025(3)
C18 0.061(2) 0.069(3) 0.077(3) 0.015(2) 0.028(2) 0.0160(19)
C19 0.046(2) 0.050(2) 0.070(2) 0.0021(17) 0.0146(18) 0.0118(15)
C20 0.0477(19) 0.0413(18) 0.058(2) -0.0006(16) 0.0151(17) 0.0082(15)
C21 0.053(2) 0.0364(16) 0.0427(18) -0.0008(14) 0.0162(15) 0.0013(14)
C22 0.053(2) 0.0451(18) 0.0389(18) -0.0031(15) 0.0142(15) 0.0059(15)
C23 0.066(2) 0.053(2) 0.0452(19) 0.0069(16) 0.0253(18) 0.0078(17)
C24 0.056(2) 0.0464(19) 0.054(2) 0.0076(16) 0.0256(17) -0.0011(15)
C25 0.0476(18) 0.0399(17) 0.0428(17) 0.0043(14) 0.0197(15) -0.0018(13)
C26 0.0469(18) 0.0352(16) 0.0403(17) 0.0014(14) 0.0168(15) -0.0014(13)
C27 0.0459(18) 0.0319(15) 0.0391(16) -0.0024(13) 0.0169(14) -0.0101(13)
C28 0.0431(17) 0.0350(16) 0.0392(16) -0.0073(13) 0.0182(14) -0.0075(13)
C29 0.0476(18) 0.0294(15) 0.0414(17) -0.0063(13) 0.0199(15) -0.0071(12)
C30 0.0464(19) 0.0373(17) 0.0391(17) -0.0064(14) 0.0124(15) 0.0025(13)
C31 0.0410(19) 0.053(2) 0.057(2) -0.0078(17) 0.0128(16) -0.0048(15)
C32 0.0455(19) 0.0439(18) 0.056(2) -0.0049(16) 0.0202(16) -0.0120(14)
C33 0.0464(19) 0.0371(16) 0.0458(18) -0.0050(14) 0.0188(15) -0.0085(13)
C34 0.0495(19) 0.0380(16) 0.0497(19) 0.0018(14) 0.0206(16) -0.0120(14)
C35 0.0494(19) 0.0362(16) 0.0405(17) -0.0006(14) 0.0111(15) -0.0062(14)
C36 0.066(2) 0.0366(18) 0.062(2) -0.0045(16) 0.0175(19) -0.0111(16)
C37 0.061(2) 0.0406(19) 0.081(3) -0.0109(18) 0.016(2) 0.0030(17)
C38 0.057(2) 0.054(2) 0.071(2) -0.0114(18) 0.0218(19) 0.0055(17)
C39 0.0480(19) 0.0465(19) 0.0482(19) -0.0032(15) 0.0150(16) -0.0056(14)
C40 0.0452(18) 0.0366(16) 0.0352(16) -0.0013(13) 0.0109(14) -0.0039(13)
C41 0.062(2) 0.051(2) 0.0486(19) 0.0006(16) 0.0209(17) 0.0015(17)
C42 0.058(2) 0.0419(18) 0.0446(18) 0.0087(15) 0.0152(16) -0.0002(15)
C43 0.0470(18) 0.0414(17) 0.0323(16) 0.0019(13) 0.0079(14) -0.0024(14)
C44 0.058(2) 0.047(2) 0.053(2) 0.0045(16) 0.0185(17) -0.0067(16)
C45 0.066(2) 0.0407(19) 0.056(2) 0.0049(16) 0.0133(19) -0.0077(16)
C46 0.0452(18) 0.0420(17) 0.0359(16) 0.0013(14) 0.0052(14) -0.0026(14)
C47 0.055(2) 0.054(2) 0.0405(18) 0.0019(15) 0.0124(16) -0.0001(16)
C48 0.060(2) 0.066(2) 0.049(2) -0.0052(19) 0.0155(18) 0.0065(18)
C49 0.065(2) 0.054(2) 0.059(2) 0.0098(18) 0.0120(19) 0.0070(18)
C50 0.060(2) 0.052(2) 0.048(2) 0.0078(16) 0.0162(17) 0.0059(16)
N3 0.053(4) 0.055(4) 0.070(4) 0.016(3) 0.027(3) -0.011(3)
N4 0.060(4) 0.122(6) 0.106(6) 0.060(5) 0.015(4) -0.009(4)
C51 0.120(7) 0.036(4) 0.122(7) -0.011(5) 0.054(6) -0.006(4)
C52 0.087(5) 0.092(6) 0.056(4) -0.032(4) 0.003(4) -0.020(4)
C53 0.032(3) 0.058(4) 0.044(3) -0.003(3) 0.023(3) -0.010(3)
C54 0.049(4) 0.042(3) 0.050(4) -0.017(3) 0.019(3) -0.005(3)
C55 0.049(4) 0.048(4) 0.059(4) 0.015(3) 0.018(3) 0.001(3)
C56 0.038(3) 0.076(4) 0.034(3) 0.000(3) 0.016(3) -0.025(3)
C57 0.079(5) 0.101(6) 0.080(5) 0.011(5) 0.019(4) -0.025(5)
C58 0.069(5) 0.152(8) 0.077(6) 0.020(6) 0.016(4) -0.015(6)
C59 0.081(6) 0.094(6) 0.118(7) 0.027(5) 0.025(5) -0.006(5)
C60 0.079(5) 0.080(5) 0.063(5) 0.030(4) 0.004(4) -0.003(4)
O5 0.163(4) 0.077(2) 0.102(3) 0.006(2) 0.022(2) 0.037(2)
C61 0.134(5) 0.108(4) 0.115(4) -0.039(3) 0.033(4) -0.001(3)
C62 0.067(3) 0.067(3) 0.080(3) 0.002(2) 0.010(2) 0.020(2)
C63 0.169(6) 0.157(5) 0.138(5) 0.014(4) 0.077(4) -0.011(4)

loop_
_atom_type_symbol
_atom_type_description
_atom_type_scat_dispersion_real
_atom_type_scat_dispersion_imag
_atom_type_scat_source
C C 0.0033 0.0016 'International Tables Vol C Tables 4.2.6.8 and 6.1.1.4'
H H 0.0000 0.0000 'International Tables Vol C Tables 4.2.6.8 and 6.1.1.4'
N N 0.0061 0.0033 'International Tables Vol C Tables 4.2.6.8 and 6.1.1.4'
O O 0.0106 0.0060 'International Tables Vol C Tables 4.2.6.8 and 6.1.1.4'

loop_
_geom_angle_atom_site_label_1
_geom_angle_atom_site_label_2
_geom_angle_atom_site_label_3
_geom_angle
C2 O1 H1 109.5
C10 O2 H2 109.5
C22 O3 H3 109.5
C30 O4 H4 109.5
C41 N1 C45 116.7(3)
C48 N2 C49 116.5(3)
C6 C1 C2 119.4(3)
C6 C1 H1A 120.3
C2 C1 H1A 120.3
C3 C2 O1 122.6(3)
C3 C2 C1 120.0(3)
O1 C2 C1 117.3(3)
C2 C3 C4 120.7(3)
C2 C3 H3A 119.6
C4 C3 H3A 119.6
C5 C4 C3 120.0(3)
C5 C4 H4A 120.0
C3 C4 H4A 120.0
C4 C5 C6 119.6(3)
C4 C5 C14 127.7(3)
C6 C5 C14 112.6(3)
C1 C6 C5 120.3(3)
C1 C6 C7 126.4(3)
C5 C6 C7 113.2(3)
C20 C7 C6 107.1(2)
C20 C7 C8 105.7(3)
C6 C7 C8 105.1(2)
C20 C7 H7 112.8
C6 C7 H7 112.8
C8 C7 H7 112.8
C9 C8 C13 121.0(3)
C9 C8 C7 126.6(3)
C13 C8 C7 112.4(3)
C8 C9 C10 119.5(3)
C8 C9 H9 120.3
C10 C9 H9 120.3
O2 C10 C11 118.4(3)
O2 C10 C9 121.3(4)
C11 C10 C9 120.3(3)
C10 C11 C12 120.3(3)
C10 C11 H11 119.8
C12 C11 H11 119.8
C11 C12 C13 119.9(3)
C11 C12 H12 120.1
C13 C12 H12 120.1
C12 C13 C8 119.0(3)
C12 C13 C14 127.5(3)
C8 C13 C14 113.4(3)
C13 C14 C5 104.3(3)
C13 C14 C15 106.2(3)
C5 C14 C15 106.7(3)
C13 C14 H14 113.0
C5 C14 H14 113.0
C15 C14 H14 113.0
C16 C15 C20 119.7(4)
C16 C15 C14 127.6(3)
C20 C15 C14 112.7(3)
C15 C16 C17 119.6(4)
C15 C16 H16 120.2
C17 C16 H16 120.2
C18 C17 C16 121.1(4)
C18 C17 H17 119.5
C16 C17 H17 119.5
C17 C18 C19 119.6(4)
C17 C18 H18 120.2
C19 C18 H18 120.2
C18 C19 C20 120.2(4)
C18 C19 H19 119.9
C20 C19 H19 119.9
C19 C20 C15 119.8(3)
C19 C20 C7 127.1(3)
C15 C20 C7 113.1(3)
C26 C21 C22 118.6(3)
C26 C21 H21 120.7
C22 C21 H21 120.7
O3 C22 C23 118.1(3)
O3 C22 C21 121.4(3)
C23 C22 C21 120.5(3)
C22 C23 C24 120.5(3)
C22 C23 H23 119.8
C24 C23 H23 119.8
C25 C24 C23 119.7(3)
C25 C24 H24 120.2
C23 C24 H24 120.2
C24 C25 C26 119.5(3)
C24 C25 C34 127.7(3)
C26 C25 C34 112.7(2)
C21 C26 C25 121.3(3)
C21 C26 C27 125.6(3)
C25 C26 C27 113.0(3)
C26 C27 C40 105.4(2)
C26 C27 C28 106.1(2)
C40 C27 C28 105.6(2)
C26 C27 H27 113.0
C40 C27 H27 113.0
C28 C27 H27 113.0
C29 C28 C33 121.6(3)
C29 C28 C27 126.3(2)
C33 C28 C27 112.1(3)
C28 C29 C30 119.6(3)
C28 C29 H29 120.2
C30 C29 H29 120.2
O4 C30 C31 117.7(3)
O4 C30 C29 123.5(3)
C31 C30 C29 118.8(3)
C32 C31 C30 121.3(3)
C32 C31 H31 119.4
C30 C31 H31 119.4
C31 C32 C33 120.0(3)
C31 C32 H32 120.0
C33 C32 H32 120.0
C32 C33 C28 118.7(3)
C32 C33 C34 127.3(3)
C28 C33 C34 114.0(3)
C33 C34 C25 106.7(2)
C33 C34 C35 106.1(2)
C25 C34 C35 105.0(2)
C33 C34 H34 112.8
C25 C34 H34 112.8
C35 C34 H34 112.8
C36 C35 C40 119.7(3)
C36 C35 C34 127.9(3)
C40 C35 C34 112.4(3)
C35 C36 C37 119.5(3)
C35 C36 H36 120.3
C37 C36 H36 120.3
C38 C37 C36 121.3(3)
C38 C37 H37 119.3
C36 C37 H37 119.3
C37 C38 C39 119.9(3)
C37 C38 H38 120.0
C39 C38 H38 120.0
C40 C39 C38 119.4(3)
C40 C39 H39 120.3
C38 C39 H39 120.3
C39 C40 C35 120.2(3)
C39 C40 C27 126.5(3)
C35 C40 C27 113.2(3)
N1 C41 C42 123.8(3)
N1 C41 H41 118.1
C42 C41 H41 118.1
C41 C42 C43 119.9(3)
C41 C42 H42 120.0
C43 C42 H42 120.0
C42 C43 C44 116.8(3)
C42 C43 C46 121.9(3)
C44 C43 C46 121.3(3)
C45 C44 C43 119.3(3)
C45 C44 H44 120.4
C43 C44 H44 120.4
N1 C45 C44 123.5(3)
N1 C45 H45 118.2
C44 C45 H45 118.2
C47 C46 C50 116.0(3)
C47 C46 C43 122.7(3)
C50 C46 C43 121.3(3)
C48 C47 C46 119.8(3)
C48 C47 H47 120.1
C46 C47 H47 120.1
N2 C48 C47 123.9(3)
N2 C48 H48 118.0
C47 C48 H48 118.0
N2 C49 C50 123.6(3)
N2 C49 H49 118.2
C50 C49 H49 118.2
C49 C50 C46 120.2(3)
C49 C50 H50 119.9
C46 C50 H50 119.9
C51 N3 C55 116.4(8)
C58 N4 C59 119.6(10)
N3 C51 C52 129.6(8)
N3 C51 H51 115.2
C52 C51 H51 115.2
C53 C52 C51 114.3(7)
C53 C52 H52 122.9
C51 C52 H52 122.9
C52 C53 C54 114.8(6)
C52 C53 C56 123.4(6)
C54 C53 C56 121.8(6)
C55 C54 C53 122.1(6)
C55 C54 H54 119.0
C53 C54 H54 119.0
C54 C55 N3 122.2(7)
C54 C55 H55 118.9
N3 C55 H55 118.9
C60 C56 C57 117.0(8)
C60 C56 C53 123.2(6)
C57 C56 C53 119.8(7)
C56 C57 C58 116.3(10)
C56 C57 H57 121.9
C58 C57 H57 121.9
N4 C58 C57 125.8(10)
N4 C58 H58 117.1
C57 C58 H58 117.1
N4 C59 C60 118.9(11)
N4 C59 H59 120.6
C60 C59 H59 120.6
C56 C60 C59 122.3(9)
C56 C60 H60 118.9
C59 C60 H60 118.9
C62 C61 H61A 109.5
C62 C61 H61B 109.5
H61A C61 H61B 109.5
C62 C61 H61C 109.5
H61A C61 H61C 109.5
H61B C61 H61C 109.5
O5 C62 C63 122.4(5)
O5 C62 C61 121.2(5)
C63 C62 C61 116.3(5)
C62 C63 H63A 109.5
C62 C63 H63B 109.5
H63A C63 H63B 109.5
C62 C63 H63C 109.5
H63A C63 H63C 109.5
H63B C63 H63C 109.5

loop_
_geom_bond_atom_site_label_1
_geom_bond_atom_site_label_2
_geom_bond_distance
O1 C2 1.382(4)
O1 H1 0.8200
O2 C10 1.378(4)
O2 H2 0.8200
O3 C22 1.368(4)
O3 H3 0.8200
O4 C30 1.359(4)
O4 H4 0.8200
N1 C41 1.336(4)
N1 C45 1.347(5)
N2 C48 1.331(4)
N2 C49 1.336(5)
C1 C6 1.390(4)
C1 C2 1.395(4)
C1 H1A 0.9300
C2 C3 1.380(5)
C3 C4 1.386(5)
C3 H3A 0.9300
C4 C5 1.384(4)
C4 H4A 0.9300
C5 C6 1.402(4)
C5 C14 1.529(5)
C6 C7 1.530(4)
C7 C20 1.517(5)
C7 C8 1.531(4)
C7 H7 0.9800
C8 C9 1.373(4)
C8 C13 1.402(4)
C9 C10 1.392(5)
C9 H9 0.9300
C10 C11 1.379(5)
C11 C12 1.389(5)
C11 H11 0.9300
C12 C13 1.392(5)
C12 H12 0.9300
C13 C14 1.525(5)
C14 C15 1.537(5)
C14 H14 0.9800
C15 C16 1.375(5)
C15 C20 1.403(5)
C16 C17 1.397(6)
C16 H16 0.9300
C17 C18 1.366(6)
C17 H17 0.9300
C18 C19 1.386(5)
C18 H18 0.9300
C19 C20 1.386(5)
C19 H19 0.9300
C21 C26 1.381(4)
C21 C22 1.406(4)
C21 H21 0.9300
C22 C23 1.384(5)
C23 C24 1.394(5)
C23 H23 0.9300
C24 C25 1.388(4)
C24 H24 0.9300
C25 C26 1.404(4)
C25 C34 1.530(4)
C26 C27 1.528(4)
C27 C40 1.534(4)
C27 C28 1.539(4)
C27 H27 0.9800
C28 C29 1.383(4)
C28 C33 1.396(4)
C29 C30 1.399(4)
C29 H29 0.9300
C30 C31 1.392(4)
C31 C32 1.388(5)
C31 H31 0.9300
C32 C33 1.390(4)
C32 H32 0.9300
C33 C34 1.518(4)
C34 C35 1.530(4)
C34 H34 0.9800
C35 C36 1.383(4)
C35 C40 1.403(4)
C36 C37 1.385(5)
C36 H36 0.9300
C37 C38 1.369(5)
C37 H37 0.9300
C38 C39 1.397(5)
C38 H38 0.9300
C39 C40 1.387(4)
C39 H39 0.9300
C41 C42 1.374(4)
C41 H41 0.9300
C42 C43 1.392(4)
C42 H42 0.9300
C43 C44 1.400(4)
C43 C46 1.486(4)
C44 C45 1.382(5)
C44 H44 0.9300
C45 H45 0.9300
C46 C47 1.392(4)
C46 C50 1.395(4)
C47 C48 1.383(5)
C47 H47 0.9300
C48 H48 0.9300
C49 C50 1.376(5)
C49 H49 0.9300
C50 H50 0.9300
N3 C51 1.080(11)
N3 C55 1.379(9)
N4 C58 1.249(13)
N4 C59 1.328(13)
C51 C52 1.530(14)
C51 H51 0.9300
C52 C53 1.364(10)
C52 H52 0.9300
C53 C54 1.392(9)
C53 C56 1.483(10)
C54 C55 1.336(9)
C54 H54 0.9300
C55 H55 0.9300
C56 C60 1.350(11)
C56 C57 1.387(11)
C57 C58 1.419(15)
C57 H57 0.9300
C58 H58 0.9300
C59 C60 1.412(13)
C59 H59 0.9300
C60 H60 0.9300
O5 C62 1.222(5)
C61 C62 1.472(6)
C61 H61A 0.9600
C61 H61B 0.9600
C61 H61C 0.9600
C62 C63 1.453(7)
C63 H63A 0.9600
C63 H63B 0.9600
C63 H63C 0.9600

loop_
_geom_torsion_atom_site_label_1
_geom_torsion_atom_site_label_2
_geom_torsion_atom_site_label_3
_geom_torsion_atom_site_label_4
_geom_torsion
C6 C1 C2 C3 0.1(5)
C6 C1 C2 O1 -178.5(3)
O1 C2 C3 C4 179.4(3)
C1 C2 C3 C4 0.9(5)
C2 C3 C4 C5 -1.1(5)
C3 C4 C5 C6 0.3(5)
C3 C4 C5 C14 -175.3(3)
C2 C1 C6 C5 -0.9(5)
C2 C1 C6 C7 174.7(3)
C4 C5 C6 C1 0.8(5)
C14 C5 C6 C1 177.0(3)
C4 C5 C6 C7 -175.4(3)
C14 C5 C6 C7 0.8(4)
C1 C6 C7 C20 128.2(3)
C5 C6 C7 C20 -55.9(3)
C1 C6 C7 C8 -119.7(3)
C5 C6 C7 C8 56.1(3)
C20 C7 C8 C9 -125.4(3)
C6 C7 C8 C9 121.5(3)
C20 C7 C8 C13 57.2(3)
C6 C7 C8 C13 -55.8(3)
C13 C8 C9 C10 2.6(5)
C7 C8 C9 C10 -174.6(3)
C8 C9 C10 O2 178.1(3)
C8 C9 C10 C11 -1.7(5)
O2 C10 C11 C12 -179.7(3)
C9 C10 C11 C12 0.1(5)
C10 C11 C12 C13 0.7(5)
C11 C12 C13 C8 0.1(5)
C11 C12 C13 C14 176.4(3)
C9 C8 C13 C12 -1.7(5)
C7 C8 C13 C12 175.8(3)
C9 C8 C13 C14 -178.6(3)
C7 C8 C13 C14 -1.0(4)
C12 C13 C14 C5 -118.7(4)
C8 C13 C14 C5 57.8(3)
C12 C13 C14 C15 128.8(4)
C8 C13 C14 C15 -54.6(4)
C4 C5 C14 C13 118.4(4)
C6 C5 C14 C13 -57.5(3)
C4 C5 C14 C15 -129.5(4)
C6 C5 C14 C15 54.7(3)
C13 C14 C15 C16 -123.5(4)
C5 C14 C15 C16 125.6(4)
C13 C14 C15 C20 54.5(4)
C5 C14 C15 C20 -56.3(3)
C20 C15 C16 C17 -0.2(5)
C14 C15 C16 C17 177.7(3)
C15 C16 C17 C18 -0.8(6)
C16 C17 C18 C19 1.2(6)
C17 C18 C19 C20 -0.7(5)
C18 C19 C20 C15 -0.2(5)
C18 C19 C20 C7 -179.1(3)
C16 C15 C20 C19 0.7(5)
C14 C15 C20 C19 -177.5(3)
C16 C15 C20 C7 179.7(3)
C14 C15 C20 C7 1.5(4)
C6 C7 C20 C19 -126.9(3)
C8 C7 C20 C19 121.5(3)
C6 C7 C20 C15 54.3(3)
C8 C7 C20 C15 -57.4(3)
C26 C21 C22 O3 179.2(3)
C26 C21 C22 C23 -0.3(5)
O3 C22 C23 C24 -179.2(3)
C21 C22 C23 C24 0.3(5)
C22 C23 C24 C25 -0.2(5)
C23 C24 C25 C26 0.1(5)
C23 C24 C25 C34 177.4(3)
C22 C21 C26 C25 0.2(4)
C22 C21 C26 C27 -176.4(3)
C24 C25 C26 C21 -0.1(5)
C34 C25 C26 C21 -177.8(3)
C24 C25 C26 C27 176.9(3)
C34 C25 C26 C27 -0.8(4)
C21 C26 C27 C40 121.3(3)
C25 C26 C27 C40 -55.5(3)
C21 C26 C27 C28 -127.0(3)
C25 C26 C27 C28 56.2(3)
C26 C27 C28 C29 126.2(3)
C40 C27 C28 C29 -122.2(3)
C26 C27 C28 C33 -56.0(3)
C40 C27 C28 C33 55.5(3)
C33 C28 C29 C30 -0.3(4)
C27 C28 C29 C30 177.2(3)
C28 C29 C30 O4 179.9(3)
C28 C29 C30 C31 0.2(4)
O4 C30 C31 C32 -179.6(3)
C29 C30 C31 C32 0.0(4)
C30 C31 C32 C33 -0.2(5)
C31 C32 C33 C28 0.1(4)
C31 C32 C33 C34 -177.9(3)
C29 C28 C33 C32 0.2(4)
C27 C28 C33 C32 -177.7(3)
C29 C28 C33 C34 178.4(3)
C27 C28 C33 C34 0.6(3)
C32 C33 C34 C25 -126.9(3)
C28 C33 C34 C25 55.1(3)
C32 C33 C34 C35 121.5(3)
C28 C33 C34 C35 -56.5(3)
C24 C25 C34 C33 127.8(3)
C26 C25 C34 C33 -54.7(3)
C24 C25 C34 C35 -119.9(3)
C26 C25 C34 C35 57.6(3)
C33 C34 C35 C36 -125.5(3)
C25 C34 C35 C36 121.8(3)
C33 C34 C35 C40 55.2(3)
C25 C34 C35 C40 -57.6(3)
C40 C35 C36 C37 -1.5(5)
C34 C35 C36 C37 179.1(3)
C35 C36 C37 C38 0.6(6)
C36 C37 C38 C39 0.7(6)
C37 C38 C39 C40 -1.1(5)
C38 C39 C40 C35 0.2(5)
C38 C39 C40 C27 179.6(3)
C36 C35 C40 C39 1.1(4)
C34 C35 C40 C39 -179.4(3)
C36 C35 C40 C27 -178.3(3)
C34 C35 C40 C27 1.1(4)
C26 C27 C40 C39 -123.9(3)
C28 C27 C40 C39 124.0(3)
C26 C27 C40 C35 55.5(3)
C28 C27 C40 C35 -56.6(3)
C45 N1 C41 C42 -0.9(5)
N1 C41 C42 C43 0.1(5)
C41 C42 C43 C44 0.1(4)
C41 C42 C43 C46 -179.6(3)
C42 C43 C44 C45 0.5(5)
C46 C43 C44 C45 -179.8(3)
C41 N1 C45 C44 1.6(5)
C43 C44 C45 N1 -1.4(5)
C42 C43 C46 C47 -147.1(3)
C44 C43 C46 C47 33.2(5)
C42 C43 C46 C50 32.7(4)
C44 C43 C46 C50 -147.0(3)
C50 C46 C47 C48 0.5(5)
C43 C46 C47 C48 -179.7(3)
C49 N2 C48 C47 -0.6(5)
C46 C47 C48 N2 0.2(5)
C48 N2 C49 C50 0.2(5)
N2 C49 C50 C46 0.5(6)
C47 C46 C50 C49 -0.8(5)
C43 C46 C50 C49 179.4(3)
C55 N3 C51 C52 8.5(15)
N3 C51 C52 C53 -3.8(16)
C51 C52 C53 C54 -2.0(10)
C51 C52 C53 C56 179.8(6)
C52 C53 C54 C55 2.1(9)
C56 C53 C54 C55 -179.7(6)
C53 C54 C55 N3 2.5(10)
C51 N3 C55 C54 -7.8(11)
C52 C53 C56 C60 168.1(7)
C54 C53 C56 C60 -10.0(9)
C52 C53 C56 C57 -9.7(9)
C54 C53 C56 C57 172.3(6)
C60 C56 C57 C58 3.6(11)
C53 C56 C57 C58 -178.5(7)
C59 N4 C58 C57 -0.7(16)
C56 C57 C58 N4 -2.8(15)
C58 N4 C59 C60 3.1(14)
C57 C56 C60 C59 -1.4(12)
C53 C56 C60 C59 -179.2(7)
N4 C59 C60 C56 -2.1(13)
